data_7230105
loop_
_publ_author_name
'Hachu\/la, Barbara'
'Zubko, Maciej'
'Zajdel, Pawe\/l'
'Ksi\;a\.zek, Maria'
'Kusz, Joachim'
'Starczewska, Oliwia'
'Janek, Joanna'
'Pisarski, Wojciech'

_publ_section_title
;
 Polymorphs of oxindole as the core structures in bioactive compounds
;
_journal_issue 12
_journal_name_full CrystEngComm
_journal_page_first 1739
_journal_paper_doi 10.1039/C7CE01237C
_journal_volume 20
_journal_year 2018
_chemical_formula_moiety 'C8 H7 N O'
_chemical_formula_sum 'C8 H7 N O'
_chemical_formula_weight 133.15
_chemical_name_common oxindole
_chemical_name_systematic 2-indolinone
_space_group_crystal_system monoclinic
_space_group_IT_number 14
_space_group_name_Hall '-P 2ybc'
_space_group_name_H-M_alt 'P 1 21/c 1'
_symmetry_space_group_name_Hall '-P 2ybc'
_symmetry_space_group_name_H-M 'P 1 21/c 1'
_atom_sites_solution_hydrogens geom
_audit_creation_method SHELXL-2014/7
_audit_update_record
;
2017-01-09 deposited with the CCDC.
2018-02-09 downloaded from the CCDC.
;
_cell_angle_alpha 90
_cell_angle_beta 101.314(3)
_cell_angle_gamma 90
_cell_formula_units_Z 4
_cell_length_a 12.0455(3)
_cell_length_b 7.0949(2)
_cell_length_c 7.9670(2)
_cell_measurement_reflns_used 2870
_cell_measurement_temperature 100(1)
_cell_measurement_theta_max 35.2610
_cell_measurement_theta_min 3.8780
_cell_volume 667.64(3)
_computing_cell_refinement 'CrysAlisPro 1.171.38.41q (Rigaku OD, 2015)'
_computing_data_collection 'CrysAlisPro 1.171.38.41q (Rigaku OD, 2015)'
_computing_data_reduction 'CrysAlisPro 1.171.38.41q (Rigaku OD, 2015)'
_computing_structure_refinement 'SHELXL-2014/6 (Sheldrick, 2014)'
_computing_structure_solution 'SHELXS-2013 (Sheldrick, 2014)'
_diffrn_ambient_temperature 100(1)
_diffrn_detector_area_resol_mean 10.4498
_diffrn_measured_fraction_theta_full 0.999
_diffrn_measured_fraction_theta_max 0.999
_diffrn_measurement_device_type
;
SuperNova diffractometer (Agilent Technologies) with Atlas detector
;
_diffrn_measurement_method '\w scans'
_diffrn_radiation_type MoK\a
_diffrn_radiation_wavelength 0.71073
_diffrn_reflns_av_R_equivalents 0.0236
_diffrn_reflns_av_unetI/netI 0.0197
_diffrn_reflns_Laue_measured_fraction_full 0.999
_diffrn_reflns_Laue_measured_fraction_max 0.999
_diffrn_reflns_limit_h_max 15
_diffrn_reflns_limit_h_min -14
_diffrn_reflns_limit_k_max 8
_diffrn_reflns_limit_k_min -8
_diffrn_reflns_limit_l_max 7
_diffrn_reflns_limit_l_min -9
_diffrn_reflns_number 5323
_diffrn_reflns_point_group_measured_fraction_full 0.999
_diffrn_reflns_point_group_measured_fraction_max 0.999
_diffrn_reflns_theta_full 25.242
_diffrn_reflns_theta_max 26.366
_diffrn_reflns_theta_min 3.350
_diffrn_source 'micro-focus sealed X-ray tube'
_exptl_absorpt_coefficient_mu 0.089
_exptl_absorpt_correction_T_max 1.00000
_exptl_absorpt_correction_T_min 0.79183
_exptl_absorpt_correction_type multi-scan
_exptl_absorpt_process_details
;
CrysAlisPro 1.171.38.41q (Rigaku Oxford Diffraction, 2015)
Empirical absorption correction using spherical harmonics,
 implemented in SCALE3 ABSPACK scaling algorithm.
;
_exptl_crystal_colour colourless
_exptl_crystal_density_diffrn 1.325
_exptl_crystal_description needle
_exptl_crystal_F_000 280
_exptl_crystal_size_max 0.200
_exptl_crystal_size_mid 0.030
_exptl_crystal_size_min 0.020
_refine_diff_density_max 0.202
_refine_diff_density_min -0.227
_refine_diff_density_rms 0.040
_refine_ls_extinction_method none
_refine_ls_goodness_of_fit_ref 1.053
_refine_ls_hydrogen_treatment constr
_refine_ls_matrix_type full
_refine_ls_number_parameters 91
_refine_ls_number_reflns 1366
_refine_ls_number_restraints 0
_refine_ls_restrained_S_all 1.053
_refine_ls_R_factor_all 0.0422
_refine_ls_R_factor_gt 0.0353
_refine_ls_shift/su_max 0.000
_refine_ls_shift/su_mean 0.000
_refine_ls_structure_factor_coef Fsqd
_refine_ls_weighting_details 'w=1/[\s^2^(Fo^2^)+(0.0543P)^2^+0.1430P] where P=(Fo^2^+2Fc^2^)/3'
_refine_ls_weighting_scheme calc
_refine_ls_wR_factor_gt 0.0956
_refine_ls_wR_factor_ref 0.1024
_reflns_Friedel_coverage 0.000
_reflns_number_gt 1164
_reflns_number_total 1366
_reflns_threshold_expression 'I > 2\s(I)'
_cod_data_source_file c7ce01237c3.cif
_cod_data_source_block shelx_CCDC1
_cod_depositor_comments 'Adding full bibliography for 7230098--7230105.cif.'
_cod_database_code 7230105
_shelx_shelxl_version_number 2014/7
_shelx_space_group_comment
;
The symmetry employed for this shelxl refinement is uniquely defined
by the following loop, which should always be used as a source of
symmetry information in preference to the above space-group names.
They are only intended as comments.
;
_shelx_estimated_absorpt_t_min 0.982
_shelx_estimated_absorpt_t_max 0.998

loop_
_space_group_symop_operation_xyz
'x, y, z'
'-x, y+1/2, -z+1/2'
'-x, -y, -z'
'x, -y-1/2, z-1/2'

loop_
_atom_site_label
_atom_site_type_symbol
_atom_site_fract_x
_atom_site_fract_y
_atom_site_fract_z
_atom_site_U_iso_or_equiv
_atom_site_adp_type
_atom_site_occupancy
_atom_site_site_symmetry_order
_atom_site_calc_flag
_atom_site_refinement_flags_posn
_atom_site_refinement_flags_adp
O1 O 0.51600(7) 0.24339(12) 0.72192(11) 0.0257(3) Uani 1 1 d . .
N1 N 0.38771(8) 0.44822(14) 0.57202(12) 0.0190(3) Uani 1 1 d . .
H1 H 0.4181 0.5528 0.6196 0.023 Uiso 1 1 calc R U
C1 C 0.28978(9) 0.44233(17) 0.44402(14) 0.0183(3) Uani 1 1 d . .
C2 C 0.22410(10) 0.59072(18) 0.36983(15) 0.0238(3) Uani 1 1 d . .
H2 H 0.2427 0.7173 0.4026 0.029 Uiso 1 1 calc R U
C3 C 0.12938(10) 0.5477(2) 0.24492(16) 0.0276(3) Uani 1 1 d . .
H3 H 0.0825 0.6467 0.1909 0.033 Uiso 1 1 calc R U
C4 C 0.10243(10) 0.3622(2) 0.19815(15) 0.0273(3) Uani 1 1 d . .
H4 H 0.0371 0.3358 0.1133 0.033 Uiso 1 1 calc R U
C5 C 0.17030(10) 0.21409(19) 0.27456(15) 0.0237(3) Uani 1 1 d . .
H5 H 0.1517 0.0874 0.2420 0.028 Uiso 1 1 calc R U
C6 C 0.26485(10) 0.25421(17) 0.39823(14) 0.0192(3) Uani 1 1 d . .
C7 C 0.35310(10) 0.13155(17) 0.50508(14) 0.0200(3) Uani 1 1 d . .
H7A H 0.3950 0.0575 0.4325 0.024 Uiso 1 1 calc R U
H7B H 0.3187 0.0443 0.5774 0.024 Uiso 1 1 calc R U
C8 C 0.43002(10) 0.27393(16) 0.61383(15) 0.0192(3) Uani 1 1 d . .

loop_
_atom_site_aniso_label
_atom_site_aniso_U_11
_atom_site_aniso_U_22
_atom_site_aniso_U_33
_atom_site_aniso_U_23
_atom_site_aniso_U_13
_atom_site_aniso_U_12
O1 0.0233(5) 0.0246(5) 0.0265(5) 0.0045(3) -0.0019(4) 0.0014(3)
N1 0.0198(5) 0.0161(5) 0.0198(5) 0.0005(4) 0.0008(4) -0.0011(4)
C1 0.0176(6) 0.0219(6) 0.0159(6) 0.0002(4) 0.0043(4) 0.0000(4)
C2 0.0257(6) 0.0233(6) 0.0226(6) 0.0005(5) 0.0053(5) 0.0047(5)
C3 0.0225(6) 0.0366(8) 0.0237(6) 0.0045(5) 0.0042(5) 0.0100(5)
C4 0.0177(6) 0.0431(8) 0.0204(6) -0.0006(5) 0.0018(5) -0.0018(5)
C5 0.0226(6) 0.0294(7) 0.0200(6) -0.0036(5) 0.0063(5) -0.0054(5)
C6 0.0203(6) 0.0210(6) 0.0177(6) 0.0002(4) 0.0073(5) -0.0004(4)
C7 0.0238(6) 0.0166(6) 0.0201(6) -0.0010(4) 0.0059(5) -0.0015(4)
C8 0.0199(6) 0.0199(6) 0.0184(6) 0.0025(4) 0.0054(4) 0.0004(4)

loop_
_atom_type_symbol
_atom_type_description
_atom_type_scat_dispersion_real
_atom_type_scat_dispersion_imag
_atom_type_scat_source
C C 0.0033 0.0016 'International Tables Vol C Tables 4.2.6.8 and 6.1.1.4'
H H 0.0000 0.0000 'International Tables Vol C Tables 4.2.6.8 and 6.1.1.4'
N N 0.0061 0.0033 'International Tables Vol C Tables 4.2.6.8 and 6.1.1.4'
O O 0.0106 0.0060 'International Tables Vol C Tables 4.2.6.8 and 6.1.1.4'

loop_
_geom_angle_atom_site_label_1
_geom_angle_atom_site_label_2
_geom_angle_atom_site_label_3
_geom_angle
C8 N1 C1 112.00(9)
C8 N1 H1 124.0
C1 N1 H1 124.0
C2 C1 N1 128.32(11)
C2 C1 C6 122.71(11)
N1 C1 C6 108.97(10)
C1 C2 C3 117.36(12)
C1 C2 H2 121.3
C3 C2 H2 121.3
C4 C3 C2 121.01(12)
C4 C3 H3 119.5
C2 C3 H3 119.5
C3 C4 C5 120.68(11)
C3 C4 H4 119.7
C5 C4 H4 119.7
C6 C5 C4 119.11(12)
C6 C5 H5 120.4
C4 C5 H5 120.4
C5 C6 C1 119.13(11)
C5 C6 C7 132.65(11)
C1 C6 C7 108.22(10)
C6 C7 C8 102.84(9)
C6 C7 H7A 111.2
C8 C7 H7A 111.2
C6 C7 H7B 111.2
C8 C7 H7B 111.2
H7A C7 H7B 109.1
O1 C8 N1 123.92(11)
O1 C8 C7 128.11(10)
N1 C8 C7 107.97(9)

loop_
_geom_bond_atom_site_label_1
_geom_bond_atom_site_label_2
_geom_bond_distance
O1 C8 1.2294(14)
N1 C8 1.3540(15)
N1 C1 1.4004(14)
N1 H1 0.8800
C1 C2 1.3785(17)
C1 C6 1.4006(17)
C2 C3 1.3928(18)
C2 H2 0.9500
C3 C4 1.389(2)
C3 H3 0.9500
C4 C5 1.3955(18)
C4 H4 0.9500
C5 C6 1.3815(16)
C5 H5 0.9500
C6 C7 1.5023(16)
C7 C8 1.5214(16)
C7 H7A 0.9900
C7 H7B 0.9900

loop_
_geom_torsion_atom_site_label_1
_geom_torsion_atom_site_label_2
_geom_torsion_atom_site_label_3
_geom_torsion_atom_site_label_4
_geom_torsion
C8 N1 C1 C2 179.99(11)
C8 N1 C1 C6 0.30(13)
N1 C1 C2 C3 -179.46(10)
C6 C1 C2 C3 0.19(17)
C1 C2 C3 C4 0.27(18)
C2 C3 C4 C5 -0.47(18)
C3 C4 C5 C6 0.21(17)
C4 C5 C6 C1 0.23(16)
C4 C5 C6 C7 179.10(11)
C2 C1 C6 C5 -0.45(17)
N1 C1 C6 C5 179.27(9)
C2 C1 C6 C7 -179.57(10)
N1 C1 C6 C7 0.14(12)
C5 C6 C7 C8 -179.42(12)
C1 C6 C7 C8 -0.47(11)
C1 N1 C8 O1 179.42(10)
C1 N1 C8 C7 -0.60(12)
C6 C7 C8 O1 -179.38(11)
C6 C7 C8 N1 0.64(11)
